data_7210350
loop_
_publ_author_name
'Cheng, Pei-Chi'
'Kuo, Po-Ting'
'Xie, Ming-Yuan'
'Hsu, Wayne'
'Chen, Jhy-Der'

_publ_section_title
;
 Structure-directing roles of auxiliary polycarboxylate ligands in the
 formation of Zn(ii) and Cd(ii) coordination polymers based on a flexible
 N,N&#x2032;-di(3-pyridyl)dodecanediamide
;
_journal_issue 31
_journal_name_full CrystEngComm
_journal_page_first 6264
_journal_paper_doi 10.1039/c3ce40785c
_journal_volume 15
_journal_year 2013
_chemical_formula_sum 'C40 H48 N7 O7 Zn'
_chemical_formula_weight 804.22
_chemical_name_systematic
;
?
;
_space_group_IT_number 2
_symmetry_cell_setting triclinic
_symmetry_space_group_name_Hall '-P 1'
_symmetry_space_group_name_H-M 'P -1'
_atom_sites_solution_hydrogens geom
_atom_sites_solution_primary direct
_atom_sites_solution_secondary difmap
_audit_creation_method SHELXL-97
_cell_angle_alpha 89.256(12)
_cell_angle_beta 89.387(10)
_cell_angle_gamma 71.385(10)
_cell_formula_units_Z 2
_cell_length_a 7.7047(8)
_cell_length_b 8.9034(11)
_cell_length_c 29.447(4)
_cell_measurement_reflns_used 18
_cell_measurement_temperature 295(2)
_cell_measurement_theta_max 12.52
_cell_measurement_theta_min 5.38
_cell_volume 1914.1(4)
_computing_cell_refinement 'XSCANS (Siemens, 1995)'
_computing_data_collection 'XSCANS (Siemens, 1995)'
_computing_data_reduction 'SHELXTL (Sheldrick, 2008)'
_computing_molecular_graphics 'SHELXTL (Sheldrick, 2008)'
_computing_publication_material 'SHELXTL (Sheldrick, 2008)'
_computing_structure_refinement 'SHELXL97 (Sheldrick, 2008)'
_computing_structure_solution 'SHELXS97 (Sheldrick, 2008)'
_diffrn_ambient_temperature 295(2)
_diffrn_measured_fraction_theta_full 0.993
_diffrn_measured_fraction_theta_max 0.993
_diffrn_measurement_device_type 'Bruker P4'
_diffrn_measurement_method '\w scans'
_diffrn_radiation_monochromator graphite
_diffrn_radiation_source 'fine-focus sealed tube'
_diffrn_radiation_type MoK\a
_diffrn_radiation_wavelength 0.71073
_diffrn_reflns_av_R_equivalents 0.0357
_diffrn_reflns_av_sigmaI/netI 0.0373
_diffrn_reflns_limit_h_max 1
_diffrn_reflns_limit_h_min -9
_diffrn_reflns_limit_k_max 10
_diffrn_reflns_limit_k_min -10
_diffrn_reflns_limit_l_max 35
_diffrn_reflns_limit_l_min -35
_diffrn_reflns_number 8308
_diffrn_reflns_theta_full 25.00
_diffrn_reflns_theta_max 25.00
_diffrn_reflns_theta_min 2.08
_diffrn_standards_interval_count 97
_diffrn_standards_number 3
_exptl_absorpt_coefficient_mu 0.702
_exptl_absorpt_correction_T_max 1.0000
_exptl_absorpt_correction_T_min 0.8422
_exptl_absorpt_correction_type empirical
_exptl_absorpt_process_details '(XSCANS; Siemens, 1995)'
_exptl_crystal_colour colorless
_exptl_crystal_density_diffrn 1.395
_exptl_crystal_density_method 'not measured'
_exptl_crystal_description block
_exptl_crystal_F_000 846
_exptl_crystal_size_max 0.5
_exptl_crystal_size_mid 0.5
_exptl_crystal_size_min 0.4
_refine_diff_density_max 0.816
_refine_diff_density_min -0.416
_refine_diff_density_rms 0.060
_refine_ls_extinction_method none
_refine_ls_goodness_of_fit_ref 1.044
_refine_ls_hydrogen_treatment constr
_refine_ls_matrix_type full
_refine_ls_number_parameters 496
_refine_ls_number_reflns 6701
_refine_ls_number_restraints 0
_refine_ls_restrained_S_all 1.044
_refine_ls_R_factor_all 0.0533
_refine_ls_R_factor_gt 0.0433
_refine_ls_shift/su_max 0.001
_refine_ls_shift/su_mean 0.000
_refine_ls_structure_factor_coef Fsqd
_refine_ls_weighting_details 'calc w=1/[\s^2^(Fo^2^)+(0.0577P)^2^+1.3771P] where P=(Fo^2^+2Fc^2^)/3'
_refine_ls_weighting_scheme calc
_refine_ls_wR_factor_gt 0.1110
_refine_ls_wR_factor_ref 0.1179
_reflns_number_gt 5722
_reflns_number_total 6701
_reflns_threshold_expression >2sigma(I)
_cod_data_source_file c3ce40785c.txt
_cod_data_source_block 3
_cod_depositor_comments
;
The following automatic conversions were performed:

'_symmetry_cell_setting' value 'Triclinic' changed to 'triclinic'
according to /home/saulius/struct/CIF-dictionaries/cif_core.dic
dictionary named 'cif_core.dic' version 2.4.2 from 2011-04-26.

Automatic conversion script
Id: cif_fix_values 1891 2012-01-12 08:04:46Z andrius 
;
_cod_original_sg_symbol_H-M P-1
_cod_database_code 7210350

loop_
_symmetry_equiv_pos_as_xyz
'x, y, z'
'-x, -y, -z'

loop_
_atom_site_label
_atom_site_type_symbol
_atom_site_fract_x
_atom_site_fract_y
_atom_site_fract_z
_atom_site_U_iso_or_equiv
_atom_site_adp_type
_atom_site_occupancy
_atom_site_symmetry_multiplicity
_atom_site_calc_flag
_atom_site_refinement_flags
Zn Zn 0.16247(4) 0.37936(4) 0.054538(10) 0.03462(11) Uani 1 1 d .
O1 O 0.4433(4) 0.2925(3) 0.28417(9) 0.0849(9) Uani 1 1 d .
O2 O 0.2198(3) 1.2711(3) 0.67647(9) 0.0697(7) Uani 1 1 d .
O3 O -0.1272(3) 2.0016(3) 0.69922(8) 0.0653(7) Uani 1 1 d .
O4 O 0.8538(3) 0.3377(3) 0.07854(11) 0.0816(9) Uani 1 1 d .
O5 O 0.9212(3) 0.5340(3) 0.04772(10) 0.0694(7) Uani 1 1 d .
O6 O 0.7385(3) 0.7979(2) -0.01485(7) 0.0448(5) Uani 1 1 d .
O7 O 0.6847(3) 0.9070(3) 0.05306(8) 0.0584(6) Uani 1 1 d .
N1 N 0.2552(3) 0.2815(3) 0.11635(7) 0.0351(5) Uani 1 1 d .
N2 N 0.2293(3) 0.4174(3) 0.23278(8) 0.0435(6) Uani 1 1 d .
H2A H 0.1311 0.4964 0.2290 0.052 Uiso 1 1 calc R
N3 N 0.4848(3) 1.1764(3) 0.71511(8) 0.0461(6) Uani 1 1 d .
H3A H 0.5906 1.1048 0.7147 0.055 Uiso 1 1 calc R
N4 N 0.2743(4) 1.5278(3) 0.78544(11) 0.0696(9) Uani 1 1 d .
N5 N 0.0160(4) 2.2367(3) 0.80703(10) 0.0552(7) Uani 1 1 d .
N6 N 0.0874(4) 1.8613(3) 0.74770(9) 0.0603(8) Uani 1 1 d .
H6A H 0.1690 1.7706 0.7522 0.072 Uiso 1 1 calc R
N7 N 0.3077(3) 0.5397(3) 0.05225(7) 0.0341(5) Uani 1 1 d .
C1 C 0.3884(4) 0.1426(3) 0.11862(10) 0.0421(6) Uani 1 1 d .
H1A H 0.4241 0.0835 0.0923 0.051 Uiso 1 1 calc R
C2 C 0.4739(4) 0.0846(4) 0.15862(11) 0.0493(7) Uani 1 1 d .
H2B H 0.5662 -0.0129 0.1591 0.059 Uiso 1 1 calc R
C3 C 0.4247(4) 0.1688(4) 0.19784(10) 0.0484(7) Uani 1 1 d .
H3B H 0.4821 0.1295 0.2251 0.058 Uiso 1 1 calc R
C4 C 0.2871(4) 0.3144(3) 0.19601(9) 0.0365(6) Uani 1 1 d .
C5 C 0.2053(4) 0.3646(3) 0.15454(9) 0.0361(6) Uani 1 1 d .
H5B H 0.1111 0.4608 0.1531 0.043 Uiso 1 1 calc R
C6 C 0.3127(4) 0.4051(4) 0.27382(10) 0.0458(7) Uani 1 1 d .
C7 C 0.2319(4) 0.5436(4) 0.30483(9) 0.0435(7) Uani 1 1 d .
H7A H 0.1063 0.5510 0.3119 0.052 Uiso 1 1 calc R
H7B H 0.2300 0.6403 0.2890 0.052 Uiso 1 1 calc R
C8 C 0.3362(4) 0.5317(4) 0.34881(10) 0.0476(7) Uani 1 1 d .
H8A H 0.3435 0.4327 0.3640 0.057 Uiso 1 1 calc R
H8B H 0.4601 0.5302 0.3419 0.057 Uiso 1 1 calc R
C9 C 0.2475(4) 0.6676(4) 0.38045(9) 0.0468(7) Uani 1 1 d .
H9A H 0.1252 0.6666 0.3882 0.056 Uiso 1 1 calc R
H9B H 0.2359 0.7668 0.3647 0.056 Uiso 1 1 calc R
C10 C 0.3550(5) 0.6601(4) 0.42396(10) 0.0498(7) Uani 1 1 d .
H10A H 0.3654 0.5612 0.4397 0.060 Uiso 1 1 calc R
H10B H 0.4778 0.6593 0.4160 0.060 Uiso 1 1 calc R
C11 C 0.2709(5) 0.7955(4) 0.45605(10) 0.0496(7) Uani 1 1 d .
H11A H 0.1483 0.7962 0.4641 0.060 Uiso 1 1 calc R
H11B H 0.2601 0.8945 0.4404 0.060 Uiso 1 1 calc R
C12 C 0.3791(5) 0.7876(4) 0.49924(10) 0.0520(8) Uani 1 1 d .
H12A H 0.3891 0.6888 0.5150 0.062 Uiso 1 1 calc R
H12B H 0.5020 0.7860 0.4911 0.062 Uiso 1 1 calc R
C13 C 0.2966(5) 0.9234(4) 0.53143(10) 0.0514(8) Uani 1 1 d .
H13A H 0.1744 0.9241 0.5401 0.062 Uiso 1 1 calc R
H13B H 0.2850 1.0224 0.5157 0.062 Uiso 1 1 calc R
C14 C 0.4083(5) 0.9142(4) 0.57401(10) 0.0504(7) Uani 1 1 d .
H14A H 0.5309 0.9118 0.5653 0.060 Uiso 1 1 calc R
H14B H 0.4184 0.8157 0.5899 0.060 Uiso 1 1 calc R
C15 C 0.3286(4) 1.0507(4) 0.60630(10) 0.0502(7) Uani 1 1 d .
H15A H 0.2084 1.0505 0.6163 0.060 Uiso 1 1 calc R
H15B H 0.3137 1.1498 0.5902 0.060 Uiso 1 1 calc R
C16 C 0.4484(4) 1.0415(4) 0.64748(10) 0.0494(7) Uani 1 1 d .
H16A H 0.4648 0.9414 0.6631 0.059 Uiso 1 1 calc R
H16B H 0.5680 1.0429 0.6373 0.059 Uiso 1 1 calc R
C17 C 0.3709(4) 1.1744(4) 0.68034(10) 0.0437(7) Uani 1 1 d .
C18 C 0.4490(4) 1.2826(3) 0.75165(9) 0.0397(6) Uani 1 1 d .
C19 C 0.5596(4) 1.2476(4) 0.78930(10) 0.0464(7) Uani 1 1 d .
H19A H 0.6574 1.1538 0.7908 0.056 Uiso 1 1 calc R
C20 C 0.5242(5) 1.3529(4) 0.82477(11) 0.0551(8) Uani 1 1 d .
H20A H 0.5968 1.3303 0.8506 0.066 Uiso 1 1 calc R
C21 C 0.3816(5) 1.4907(4) 0.82156(11) 0.0552(8) Uani 1 1 d .
H21A H 0.3587 1.5612 0.8456 0.066 Uiso 1 1 calc R
C22 C 0.3073(5) 1.4241(4) 0.75192(12) 0.0654(10) Uani 1 1 d .
H22A H 0.2299 1.4484 0.7270 0.078 Uiso 1 1 calc R
C23 C 0.0162(5) 2.1850(4) 0.84985(12) 0.0595(9) Uani 1 1 d .
H23A H 0.0014 2.2579 0.8731 0.071 Uiso 1 1 calc R
C24 C 0.0369(5) 2.0312(4) 0.86145(12) 0.0600(9) Uani 1 1 d .
H24A H 0.0385 2.0004 0.8918 0.072 Uiso 1 1 calc R
C25 C 0.0553(4) 1.9232(4) 0.82755(11) 0.0527(8) Uani 1 1 d .
H25A H 0.0657 1.8185 0.8345 0.063 Uiso 1 1 calc R
C26 C 0.0580(4) 1.9717(3) 0.78317(11) 0.0459(7) Uani 1 1 d .
C27 C 0.0406(4) 2.1298(4) 0.77448(11) 0.0496(7) Uani 1 1 d .
H27A H 0.0463 2.1621 0.7445 0.060 Uiso 1 1 calc R
C28 C 0.0006(4) 1.8831(3) 0.70738(10) 0.0438(7) Uani 1 1 d .
C29 C 0.0756(5) 1.7512(4) 0.67395(11) 0.0531(8) Uani 1 1 d .
H29A H 0.0757 1.6526 0.6884 0.064 Uiso 1 1 calc R
H29B H 0.2020 1.7425 0.6674 0.064 Uiso 1 1 calc R
C30 C -0.0254(4) 1.7680(4) 0.62937(10) 0.0474(7) Uani 1 1 d .
H30A H -0.0274 1.8665 0.6146 0.057 Uiso 1 1 calc R
H30B H -0.1511 1.7728 0.6353 0.057 Uiso 1 1 calc R
C31 C 0.0637(4) 1.6307(4) 0.59781(10) 0.0487(7) Uani 1 1 d .
H31A H 0.0721 1.5323 0.6136 0.058 Uiso 1 1 calc R
H31B H 0.1875 1.6297 0.5909 0.058 Uiso 1 1 calc R
C32 C -0.0383(4) 1.6368(4) 0.55327(10) 0.0494(7) Uani 1 1 d .
H32A H -0.1624 1.6387 0.5601 0.059 Uiso 1 1 calc R
H32B H -0.0457 1.7347 0.5373 0.059 Uiso 1 1 calc R
C33 C 0.0510(4) 1.4981(4) 0.52205(10) 0.0489(7) Uani 1 1 d .
H33A H 0.1745 1.4971 0.5149 0.059 Uiso 1 1 calc R
H33B H 0.0600 1.4002 0.5382 0.059 Uiso 1 1 calc R
C34 C 0.4886(3) 0.4772(3) 0.06006(8) 0.0348(6) Uani 1 1 d .
H34A H 0.5331 0.3734 0.0709 0.042 Uiso 1 1 calc R
C35 C 0.6107(3) 0.5591(3) 0.05288(8) 0.0334(6) Uani 1 1 d .
C36 C 0.5454(3) 0.7148(3) 0.03647(9) 0.0350(6) Uani 1 1 d .
C37 C 0.3567(4) 0.7814(3) 0.03030(10) 0.0406(6) Uani 1 1 d .
H37A H 0.3075 0.8864 0.0208 0.049 Uiso 1 1 calc R
C38 C 0.2440(3) 0.6910(3) 0.03824(9) 0.0377(6) Uani 1 1 d .
H38A H 0.1188 0.7367 0.0337 0.045 Uiso 1 1 calc R
C39 C 0.8089(4) 0.4702(4) 0.06100(9) 0.0412(7) Uani 1 1 d .
C40 C 0.6688(4) 0.8134(3) 0.02508(9) 0.0381(6) Uani 1 1 d .

loop_
_atom_site_aniso_label
_atom_site_aniso_U_11
_atom_site_aniso_U_22
_atom_site_aniso_U_33
_atom_site_aniso_U_23
_atom_site_aniso_U_13
_atom_site_aniso_U_12
Zn 0.02820(17) 0.03893(19) 0.03511(18) -0.00722(13) -0.00302(12) -0.00807(12)
O1 0.103(2) 0.0638(16) 0.0564(15) -0.0148(13) -0.0355(15) 0.0193(15)
O2 0.0499(14) 0.0790(17) 0.0631(15) -0.0273(13) -0.0154(11) 0.0049(12)
O3 0.0569(14) 0.0623(15) 0.0570(14) -0.0148(12) -0.0204(11) 0.0096(12)
O4 0.0467(14) 0.0679(18) 0.124(2) 0.0228(17) -0.0214(15) -0.0093(12)
O5 0.0285(11) 0.0628(15) 0.116(2) 0.0209(14) 0.0006(12) -0.0135(10)
O6 0.0518(12) 0.0427(11) 0.0433(11) -0.0122(9) 0.0115(9) -0.0199(9)
O7 0.0631(14) 0.0656(15) 0.0586(14) -0.0341(12) 0.0162(11) -0.0369(12)
N1 0.0355(11) 0.0345(12) 0.0339(12) -0.0058(9) -0.0007(9) -0.0090(9)
N2 0.0460(13) 0.0428(13) 0.0325(12) -0.0091(10) -0.0072(10) -0.0008(11)
N3 0.0485(14) 0.0413(13) 0.0387(13) -0.0082(11) -0.0098(11) -0.0001(11)
N4 0.081(2) 0.0443(16) 0.0657(19) -0.0166(14) -0.0222(16) 0.0058(14)
N5 0.0648(17) 0.0360(14) 0.0616(18) -0.0136(12) 0.0042(14) -0.0114(12)
N6 0.0742(19) 0.0355(14) 0.0543(16) -0.0133(12) -0.0287(14) 0.0076(13)
N7 0.0277(10) 0.0430(13) 0.0330(11) -0.0084(9) -0.0009(9) -0.0130(9)
C1 0.0444(15) 0.0351(15) 0.0430(16) -0.0091(12) 0.0060(12) -0.0072(12)
C2 0.0471(17) 0.0376(16) 0.0521(18) -0.0034(13) -0.0009(14) 0.0022(13)
C3 0.0536(18) 0.0418(16) 0.0405(16) -0.0005(13) -0.0086(13) -0.0020(13)
C4 0.0381(14) 0.0353(14) 0.0354(14) -0.0042(11) -0.0016(11) -0.0106(11)
C5 0.0376(14) 0.0335(14) 0.0345(14) -0.0060(11) -0.0023(11) -0.0073(11)
C6 0.0553(18) 0.0439(17) 0.0336(15) -0.0003(12) -0.0057(13) -0.0094(14)
C7 0.0491(16) 0.0476(17) 0.0307(14) -0.0045(12) -0.0042(12) -0.0105(13)
C8 0.0554(18) 0.0507(18) 0.0345(15) -0.0019(13) -0.0079(13) -0.0135(14)
C9 0.0547(18) 0.0507(18) 0.0334(15) -0.0046(13) -0.0049(13) -0.0141(14)
C10 0.0594(19) 0.0508(18) 0.0376(16) -0.0056(13) -0.0084(14) -0.0145(15)
C11 0.0585(19) 0.0513(18) 0.0376(16) -0.0043(13) -0.0092(14) -0.0151(15)
C12 0.062(2) 0.0554(19) 0.0372(16) -0.0086(14) -0.0089(14) -0.0160(16)
C13 0.0594(19) 0.0519(19) 0.0410(17) -0.0080(14) -0.0076(14) -0.0146(15)
C14 0.0575(19) 0.0486(18) 0.0422(17) -0.0080(14) -0.0066(14) -0.0124(15)
C15 0.0550(18) 0.0519(18) 0.0402(16) -0.0068(14) -0.0076(14) -0.0118(15)
C16 0.0553(18) 0.0473(17) 0.0401(16) -0.0072(13) -0.0084(13) -0.0081(14)
C17 0.0469(17) 0.0456(16) 0.0353(15) -0.0030(12) -0.0025(12) -0.0100(14)
C18 0.0458(15) 0.0365(15) 0.0352(14) -0.0032(11) -0.0022(12) -0.0106(12)
C19 0.0429(16) 0.0444(16) 0.0445(16) -0.0046(13) -0.0072(13) -0.0029(13)
C20 0.060(2) 0.059(2) 0.0403(17) -0.0079(14) -0.0122(14) -0.0098(16)
C21 0.066(2) 0.0462(18) 0.0478(18) -0.0126(14) -0.0015(16) -0.0099(16)
C22 0.080(2) 0.0429(18) 0.057(2) -0.0083(15) -0.0311(18) 0.0056(16)
C23 0.067(2) 0.0496(19) 0.055(2) -0.0212(16) 0.0037(16) -0.0086(16)
C24 0.069(2) 0.057(2) 0.0469(18) -0.0072(15) 0.0018(16) -0.0096(17)
C25 0.0567(19) 0.0429(17) 0.056(2) 0.0024(14) -0.0113(15) -0.0126(14)
C26 0.0454(16) 0.0352(15) 0.0503(18) -0.0105(13) -0.0123(13) -0.0024(12)
C27 0.0556(18) 0.0388(16) 0.0483(17) -0.0069(13) -0.0021(14) -0.0059(13)
C28 0.0479(17) 0.0395(16) 0.0408(16) -0.0012(12) -0.0104(13) -0.0093(13)
C29 0.061(2) 0.0430(17) 0.0464(18) -0.0098(14) -0.0154(15) -0.0033(14)
C30 0.0530(17) 0.0463(17) 0.0388(16) -0.0047(13) -0.0076(13) -0.0098(14)
C31 0.0539(18) 0.0504(18) 0.0384(16) -0.0085(13) -0.0043(13) -0.0114(14)
C32 0.0575(19) 0.0504(18) 0.0373(16) -0.0065(13) -0.0050(13) -0.0124(15)
C33 0.0569(18) 0.0504(18) 0.0380(16) -0.0080(13) -0.0012(14) -0.0146(15)
C34 0.0317(13) 0.0428(15) 0.0287(13) -0.0091(11) -0.0040(10) -0.0096(11)
C35 0.0275(12) 0.0441(15) 0.0276(13) -0.0122(11) -0.0003(10) -0.0094(11)
C36 0.0316(13) 0.0447(15) 0.0298(13) -0.0172(11) 0.0038(10) -0.0132(11)
C37 0.0345(14) 0.0369(15) 0.0485(16) -0.0076(12) -0.0016(12) -0.0082(11)
C38 0.0265(13) 0.0405(15) 0.0436(15) -0.0089(12) -0.0017(11) -0.0070(11)
C39 0.0343(14) 0.0507(18) 0.0360(15) -0.0113(13) -0.0031(11) -0.0092(13)
C40 0.0310(13) 0.0407(15) 0.0431(16) -0.0136(12) 0.0029(11) -0.0117(11)

loop_
_atom_type_symbol
_atom_type_description
_atom_type_scat_dispersion_real
_atom_type_scat_dispersion_imag
_atom_type_scat_source
C C 0.0033 0.0016 'International Tables Vol C Tables 4.2.6.8 and 6.1.1.4'
H H 0.0000 0.0000 'International Tables Vol C Tables 4.2.6.8 and 6.1.1.4'
N N 0.0061 0.0033 'International Tables Vol C Tables 4.2.6.8 and 6.1.1.4'
O O 0.0106 0.0060 'International Tables Vol C Tables 4.2.6.8 and 6.1.1.4'
Zn Zn 0.2839 1.4301 'International Tables Vol C Tables 4.2.6.8 and 6.1.1.4'

loop_
_geom_angle_atom_site_label_1
_geom_angle_atom_site_label_2
_geom_angle_atom_site_label_3
_geom_angle
_geom_angle_site_symmetry_1
_geom_angle_site_symmetry_3
O6 Zn O5 123.90(11) 2_665 1_455
O6 Zn N1 101.71(9) 2_665 .
O5 Zn N1 121.43(11) 1_455 .
O6 Zn N7 113.18(8) 2_665 .
O5 Zn N7 96.60(9) 1_455 .
N1 Zn N7 96.73(9) . .
O6 Zn C39 113.55(9) 2_665 1_455
O5 Zn C39 27.12(10) 1_455 1_455
N1 Zn C39 105.33(9) . 1_455
N7 Zn C39 122.06(9) . 1_455
C39 O5 Zn 107.2(2) . 1_655
C40 O6 Zn 133.97(19) . 2_665
C1 N1 C5 118.3(2) . .
C1 N1 Zn 119.87(18) . .
C5 N1 Zn 121.05(18) . .
C6 N2 C4 126.7(2) . .
C6 N2 H2A 116.7 . .
C4 N2 H2A 116.7 . .
C17 N3 C18 127.3(2) . .
C17 N3 H3A 116.3 . .
C18 N3 H3A 116.3 . .
C21 N4 C22 117.7(3) . .
C27 N5 C23 117.0(3) . .
C28 N6 C26 126.7(3) . .
C28 N6 H6A 116.6 . .
C26 N6 H6A 116.6 . .
C38 N7 C34 117.8(2) . .
C38 N7 Zn 126.29(17) . .
C34 N7 Zn 115.25(18) . .
N1 C1 C2 121.7(3) . .
N1 C1 H1A 119.1 . .
C2 C1 H1A 119.1 . .
C1 C2 C3 120.5(3) . .
C1 C2 H2B 119.7 . .
C3 C2 H2B 119.7 . .
C2 C3 C4 118.5(3) . .
C2 C3 H3B 120.7 . .
C4 C3 H3B 120.7 . .
C5 C4 C3 117.8(2) . .
C5 C4 N2 117.3(2) . .
C3 C4 N2 124.9(3) . .
N1 C5 C4 123.2(2) . .
N1 C5 H5B 118.4 . .
C4 C5 H5B 118.4 . .
O1 C6 N2 122.4(3) . .
O1 C6 C7 122.8(3) . .
N2 C6 C7 114.8(2) . .
C6 C7 C8 113.4(2) . .
C6 C7 H7A 108.9 . .
C8 C7 H7A 108.9 . .
C6 C7 H7B 108.9 . .
C8 C7 H7B 108.9 . .
H7A C7 H7B 107.7 . .
C9 C8 C7 112.6(3) . .
C9 C8 H8A 109.1 . .
C7 C8 H8A 109.1 . .
C9 C8 H8B 109.1 . .
C7 C8 H8B 109.1 . .
H8A C8 H8B 107.8 . .
C8 C9 C10 113.0(3) . .
C8 C9 H9A 109.0 . .
C10 C9 H9A 109.0 . .
C8 C9 H9B 109.0 . .
C10 C9 H9B 109.0 . .
H9A C9 H9B 107.8 . .
C11 C10 C9 114.2(3) . .
C11 C10 H10A 108.7 . .
C9 C10 H10A 108.7 . .
C11 C10 H10B 108.7 . .
C9 C10 H10B 108.7 . .
H10A C10 H10B 107.6 . .
C10 C11 C12 113.9(3) . .
C10 C11 H11A 108.8 . .
C12 C11 H11A 108.8 . .
C10 C11 H11B 108.8 . .
C12 C11 H11B 108.8 . .
H11A C11 H11B 107.7 . .
C13 C12 C11 114.3(3) . .
C13 C12 H12A 108.7 . .
C11 C12 H12A 108.7 . .
C13 C12 H12B 108.7 . .
C11 C12 H12B 108.7 . .
H12A C12 H12B 107.6 . .
C12 C13 C14 113.4(3) . .
C12 C13 H13A 108.9 . .
C14 C13 H13A 108.9 . .
C12 C13 H13B 108.9 . .
C14 C13 H13B 108.9 . .
H13A C13 H13B 107.7 . .
C13 C14 C15 114.0(3) . .
C13 C14 H14A 108.8 . .
C15 C14 H14A 108.8 . .
C13 C14 H14B 108.8 . .
C15 C14 H14B 108.8 . .
H14A C14 H14B 107.6 . .
C14 C15 C16 112.5(3) . .
C14 C15 H15A 109.1 . .
C16 C15 H15A 109.1 . .
C14 C15 H15B 109.1 . .
C16 C15 H15B 109.1 . .
H15A C15 H15B 107.8 . .
C17 C16 C15 113.5(3) . .
C17 C16 H16A 108.9 . .
C15 C16 H16A 108.9 . .
C17 C16 H16B 108.9 . .
C15 C16 H16B 108.9 . .
H16A C16 H16B 107.7 . .
O2 C17 N3 122.7(3) . .
O2 C17 C16 123.2(3) . .
N3 C17 C16 114.1(2) . .
C19 C18 C22 116.9(3) . .
C19 C18 N3 119.8(3) . .
C22 C18 N3 123.3(3) . .
C18 C19 C20 119.4(3) . .
C18 C19 H19A 120.3 . .
C20 C19 H19A 120.3 . .
C21 C20 C19 119.3(3) . .
C21 C20 H20A 120.4 . .
C19 C20 H20A 120.4 . .
N4 C21 C20 122.5(3) . .
N4 C21 H21A 118.8 . .
C20 C21 H21A 118.8 . .
N4 C22 C18 124.2(3) . .
N4 C22 H22A 117.9 . .
C18 C22 H22A 117.9 . .
N5 C23 C24 123.8(3) . .
N5 C23 H23A 118.1 . .
C24 C23 H23A 118.1 . .
C23 C24 C25 118.7(3) . .
C23 C24 H24A 120.6 . .
C25 C24 H24A 120.6 . .
C24 C25 C26 119.1(3) . .
C24 C25 H25A 120.4 . .
C26 C25 H25A 120.4 . .
C25 C26 C27 118.3(3) . .
C25 C26 N6 120.3(3) . .
C27 C26 N6 121.3(3) . .
N5 C27 C26 123.0(3) . .
N5 C27 H27A 118.5 . .
C26 C27 H27A 118.5 . .
O3 C28 N6 121.6(3) . .
O3 C28 C29 123.5(3) . .
N6 C28 C29 114.9(2) . .
C28 C29 C30 116.1(3) . .
C28 C29 H29A 108.3 . .
C30 C29 H29A 108.3 . .
C28 C29 H29B 108.3 . .
C30 C29 H29B 108.3 . .
H29A C29 H29B 107.4 . .
C29 C30 C31 111.8(3) . .
C29 C30 H30A 109.2 . .
C31 C30 H30A 109.2 . .
C29 C30 H30B 109.2 . .
C31 C30 H30B 109.2 . .
H30A C30 H30B 107.9 . .
C30 C31 C32 114.1(3) . .
C30 C31 H31A 108.7 . .
C32 C31 H31A 108.7 . .
C30 C31 H31B 108.7 . .
C32 C31 H31B 108.7 . .
H31A C31 H31B 107.6 . .
C33 C32 C31 113.8(3) . .
C33 C32 H32A 108.8 . .
C31 C32 H32A 108.8 . .
C33 C32 H32B 108.8 . .
C31 C32 H32B 108.8 . .
H32A C32 H32B 107.7 . .
C33 C33 C32 114.1(3) 2_586 .
C33 C33 H33A 108.7 2_586 .
C32 C33 H33A 108.7 . .
C33 C33 H33B 108.7 2_586 .
C32 C33 H33B 108.7 . .
H33A C33 H33B 107.6 . .
N7 C34 C35 123.3(3) . .
N7 C34 H34A 118.3 . .
C35 C34 H34A 118.3 . .
C34 C35 C36 118.9(2) . .
C34 C35 C39 116.8(3) . .
C36 C35 C39 124.2(2) . .
C37 C36 C35 117.6(2) . .
C37 C36 C40 119.0(3) . .
C35 C36 C40 123.4(2) . .
C38 C37 C36 119.8(3) . .
C38 C37 H37A 120.1 . .
C36 C37 H37A 120.1 . .
N7 C38 C37 122.5(2) . .
N7 C38 H38A 118.7 . .
C37 C38 H38A 118.7 . .
O4 C39 O5 122.9(3) . .
O4 C39 C35 120.1(3) . .
O5 C39 C35 116.9(3) . .
O4 C39 Zn 77.35(18) . 1_655
O5 C39 Zn 45.68(14) . 1_655
C35 C39 Zn 161.4(2) . 1_655
O7 C40 O6 125.1(3) . .
O7 C40 C36 118.3(2) . .
O6 C40 C36 116.5(2) . .

loop_
_geom_bond_atom_site_label_1
_geom_bond_atom_site_label_2
_geom_bond_distance
_geom_bond_site_symmetry_2
Zn O6 1.9236(19) 2_665
Zn O5 1.938(2) 1_455
Zn N1 2.042(2) .
Zn N7 2.076(2) .
Zn C39 2.588(3) 1_455
O1 C6 1.210(4) .
O2 C17 1.213(4) .
O3 C28 1.215(4) .
O4 C39 1.227(4) .
O5 C39 1.235(4) .
O5 Zn 1.938(2) 1_655
O6 C40 1.278(3) .
O6 Zn 1.9236(19) 2_665
O7 C40 1.214(3) .
N1 C1 1.333(3) .
N1 C5 1.338(3) .
N2 C6 1.362(4) .
N2 C4 1.402(3) .
N2 H2A 0.8600 .
N3 C17 1.360(4) .
N3 C18 1.407(3) .
N3 H3A 0.8600 .
N4 C21 1.326(4) .
N4 C22 1.327(4) .
N5 C27 1.329(4) .
N5 C23 1.337(5) .
N6 C28 1.350(4) .
N6 C26 1.410(4) .
N6 H6A 0.8600 .
N7 C38 1.339(4) .
N7 C34 1.346(3) .
C1 C2 1.368(4) .
C1 H1A 0.9300 .
C2 C3 1.368(4) .
C2 H2B 0.9300 .
C3 C4 1.389(4) .
C3 H3B 0.9300 .
C4 C5 1.382(4) .
C5 H5B 0.9300 .
C6 C7 1.506(4) .
C7 C8 1.516(4) .
C7 H7A 0.9700 .
C7 H7B 0.9700 .
C8 C9 1.512(4) .
C8 H8A 0.9700 .
C8 H8B 0.9700 .
C9 C10 1.522(4) .
C9 H9A 0.9700 .
C9 H9B 0.9700 .
C10 C11 1.511(4) .
C10 H10A 0.9700 .
C10 H10B 0.9700 .
C11 C12 1.517(4) .
C11 H11A 0.9700 .
C11 H11B 0.9700 .
C12 C13 1.513(4) .
C12 H12A 0.9700 .
C12 H12B 0.9700 .
C13 C14 1.515(4) .
C13 H13A 0.9700 .
C13 H13B 0.9700 .
C14 C15 1.516(4) .
C14 H14A 0.9700 .
C14 H14B 0.9700 .
C15 C16 1.517(4) .
C15 H15A 0.9700 .
C15 H15B 0.9700 .
C16 C17 1.503(4) .
C16 H16A 0.9700 .
C16 H16B 0.9700 .
C18 C19 1.376(4) .
C18 C22 1.379(4) .
C19 C20 1.379(4) .
C19 H19A 0.9300 .
C20 C21 1.364(5) .
C20 H20A 0.9300 .
C21 H21A 0.9300 .
C22 H22A 0.9300 .
C23 C24 1.367(5) .
C23 H23A 0.9300 .
C24 C25 1.369(5) .
C24 H24A 0.9300 .
C25 C26 1.373(5) .
C25 H25A 0.9300 .
C26 C27 1.391(4) .
C27 H27A 0.9300 .
C28 C29 1.506(4) .
C29 C30 1.514(4) .
C29 H29A 0.9700 .
C29 H29B 0.9700 .
C30 C31 1.520(4) .
C30 H30A 0.9700 .
C30 H30B 0.9700 .
C31 C32 1.528(4) .
C31 H31A 0.9700 .
C31 H31B 0.9700 .
C32 C33 1.523(4) .
C32 H32A 0.9700 .
C32 H32B 0.9700 .
C33 C33 1.519(6) 2_586
C33 H33A 0.9700 .
C33 H33B 0.9700 .
C34 C35 1.375(4) .
C34 H34A 0.9300 .
C35 C36 1.397(4) .
C35 C39 1.499(4) .
C36 C37 1.397(4) .
C36 C40 1.518(4) .
C37 C38 1.377(4) .
C37 H37A 0.9300 .
C38 H38A 0.9300 .
C39 Zn 2.588(3) 1_655
